data_4080621
loop_
_publ_author_name
'Chen, Wen-Ching'
'Hsu, Yu-Chen'
'Lee, Ching-Yu'
'Yap, Glenn P. A.'
'Ong, Tiow-Gan'

_publ_section_title
;
 Synthetic Modification of Acyclic Bent Allenes (Carbodicarbenes) and
 Further Studies on Their Structural Implications and Reactivities
;
_journal_issue 8
_journal_name_full Organometallics
_journal_page_first 2435
_journal_paper_doi 10.1021/om400139s
_journal_volume 32
_journal_year 2013
_chemical_formula_moiety '2(I), C23 H30 N4, C2 H3 N'
_chemical_formula_sum 'C25 H33 I2 N5'
_chemical_formula_weight 657.36
_chemical_name_systematic
;
 ? 
;
_space_group_crystal_system triclinic
_space_group_IT_number 2
_space_group_name_Hall '-P 1'
_space_group_name_H-M_alt 'P -1'
_symmetry_space_group_name_Hall '-P 1'
_symmetry_space_group_name_H-M 'P -1'
_atom_sites_solution_hydrogens geom
_atom_sites_solution_primary direct
_atom_sites_solution_secondary difmap
_audit_creation_date 2012-05-23
_audit_creation_method
;
  Olex2 1.1
  (compiled 2011.11.01 svn.r2039, GUI svn.r3906)
;
_cell_angle_alpha 106.4950(10)
_cell_angle_beta 94.5010(10)
_cell_angle_gamma 108.6490(10)
_cell_formula_units_Z 2
_cell_length_a 9.8028(3)
_cell_length_b 11.8210(3)
_cell_length_c 13.1591(3)
_cell_measurement_temperature 100(2)
_cell_volume 1361.08(6)
_computing_molecular_graphics
;
O. V. Dolomanov, L. J. Bourhis, R. J. Gildea, J. A. K. Howard and H. Puschmann,
OLEX2: a complete structure solution, refinement and analysis program.
J. Appl. Cryst. (2009). 42, 339-341.
;
_computing_publication_material
;
O. V. Dolomanov, L. J. Bourhis, R. J. Gildea, J. A. K. Howard and H. Puschmann,
OLEX2: a complete structure solution, refinement and analysis program.
J. Appl. Cryst. (2009). 42, 339-341.
;
_computing_structure_refinement
;
XL, G.M. Sheldrick, Acta Cryst.
(2008). A64, 112-122
;
_computing_structure_solution
;
XM, G.M. Sheldrick, Acta Cryst.
(2008). A64, 112-122
;
_diffrn_ambient_temperature 100.15
_diffrn_measured_fraction_theta_full 0.998
_diffrn_measured_fraction_theta_max 0.996
_diffrn_radiation_monochromator graphite
_diffrn_radiation_type MoK\a
_diffrn_radiation_wavelength 0.71073
_diffrn_reflns_av_R_equivalents 0.0165
_diffrn_reflns_av_unetI/netI 0.0149
_diffrn_reflns_limit_h_max 12
_diffrn_reflns_limit_h_min -12
_diffrn_reflns_limit_k_max 15
_diffrn_reflns_limit_k_min -15
_diffrn_reflns_limit_l_max 17
_diffrn_reflns_limit_l_min -15
_diffrn_reflns_number 23034
_diffrn_reflns_theta_full 25.00
_diffrn_reflns_theta_max 27.48
_diffrn_reflns_theta_min 1.64
_diffrn_source 'fine-focus sealed tube'
_exptl_absorpt_coefficient_mu 2.331
_exptl_absorpt_correction_T_max 0.9703
_exptl_absorpt_correction_T_min 0.9242
_exptl_absorpt_correction_type multi-scan
_exptl_absorpt_process_details
;
SADABS-2008/1 (Bruker,2008) was used for absorption correction.
R(int) was 0.0321 before and 0.0289 after correction.
The Ratio of minimum to maximum transmission is 0.9525.
The \l/2 correction factor is 0.0015.
;
_exptl_crystal_density_diffrn 1.604
_exptl_crystal_density_method 'not measured'
_exptl_crystal_F_000 648
_exptl_crystal_size_max 0.20
_exptl_crystal_size_mid 0.14
_exptl_crystal_size_min 0.10
_refine_diff_density_max 1.428
_refine_diff_density_min -0.456
_refine_diff_density_rms 0.074
_refine_ls_extinction_method none
_refine_ls_goodness_of_fit_ref 1.044
_refine_ls_hydrogen_treatment mixed
_refine_ls_matrix_type full
_refine_ls_number_parameters 296
_refine_ls_number_reflns 6230
_refine_ls_number_restraints 0
_refine_ls_restrained_S_all 1.044
_refine_ls_R_factor_all 0.0235
_refine_ls_R_factor_gt 0.0215
_refine_ls_shift/su_max 0.003
_refine_ls_shift/su_mean 0.000
_refine_ls_structure_factor_coef Fsqd
_refine_ls_weighting_details 'calc w=1/[\s^2^(Fo^2^)+(0.0263P)^2^+1.9635P] where P=(Fo^2^+2Fc^2^)/3'
_refine_ls_weighting_scheme calc
_refine_ls_wR_factor_gt 0.0560
_refine_ls_wR_factor_ref 0.0573
_reflns_number_gt 5827
_reflns_number_total 6230
_reflns_threshold_expression >2sigma(I)
_cod_data_source_file om400139s_si_003.cif
_cod_data_source_block i13595
_cod_database_code 4080621

loop_
_space_group_symop_id
_space_group_symop_operation_xyz
1 'x, y, z'
2 '-x, -y, -z'

loop_
_atom_site_label
_atom_site_type_symbol
_atom_site_fract_x
_atom_site_fract_y
_atom_site_fract_z
_atom_site_U_iso_or_equiv
_atom_site_adp_type
_atom_site_occupancy
_atom_site_symmetry_multiplicity
_atom_site_calc_flag
_atom_site_refinement_flags
I1 I 0.994620(16) 0.594105(14) 0.236905(12) 0.02324(5) Uani 1 1 d .
I2 I 1.232175(16) 0.026222(14) -0.120649(12) 0.02269(5) Uani 1 1 d .
N1 N 1.39174(19) 0.33148(18) 0.17660(15) 0.0174(4) Uani 1 1 d .
N2 N 1.19150(19) 0.33791(17) 0.09529(14) 0.0164(3) Uani 1 1 d .
N3 N 1.13686(19) 0.21210(17) 0.34337(15) 0.0166(3) Uani 1 1 d .
N4 N 1.1936(2) 0.04276(17) 0.28490(15) 0.0188(4) Uani 1 1 d .
N5 N 1.5502(3) 0.1270(3) 0.4198(2) 0.0402(6) Uani 1 1 d .
C1 C 1.1594(2) 0.1446(2) 0.14702(17) 0.0188(4) Uani 1 1 d .
H1A H 1.1946 0.0806 0.1027 0.023 Uiso 1 1 calc R
H1B H 1.0560 0.1231 0.1144 0.023 Uiso 1 1 calc R
C2 C 1.2470(2) 0.2701(2) 0.14039(17) 0.0171(4) Uani 1 1 d .
C3 C 1.4318(2) 0.4450(2) 0.15422(17) 0.0180(4) Uani 1 1 d .
C4 C 1.5665(3) 0.5421(2) 0.17183(19) 0.0221(5) Uani 1 1 d .
H4 H 1.6546 0.5391 0.2045 0.027 Uiso 1 1 calc R
C5 C 1.5646(3) 0.6429(2) 0.13918(19) 0.0242(5) Uani 1 1 d .
H5 H 1.6542 0.7108 0.1496 0.029 Uiso 1 1 calc R
C6 C 1.4347(3) 0.6484(2) 0.09102(19) 0.0253(5) Uani 1 1 d .
H6 H 1.4386 0.7209 0.0718 0.030 Uiso 1 1 calc R
C7 C 1.3016(3) 0.5510(2) 0.07088(18) 0.0220(5) Uani 1 1 d .
H7 H 1.2139 0.5532 0.0367 0.026 Uiso 1 1 calc R
C8 C 1.3041(2) 0.4493(2) 0.10384(17) 0.0178(4) Uani 1 1 d .
C9 C 1.4927(2) 0.2823(2) 0.22592(19) 0.0214(4) Uani 1 1 d .
H9 H 1.4312 0.2019 0.2358 0.026 Uiso 1 1 calc R
C10 C 1.5731(3) 0.3743(3) 0.3368(2) 0.0305(5) Uani 1 1 d .
H10A H 1.6376 0.4532 0.3297 0.046 Uiso 1 1 calc R
H10B H 1.6318 0.3372 0.3712 0.046 Uiso 1 1 calc R
H10C H 1.5019 0.3918 0.3812 0.046 Uiso 1 1 calc R
C11 C 1.5941(3) 0.2505(2) 0.1505(2) 0.0273(5) Uani 1 1 d .
H11A H 1.5360 0.1938 0.0797 0.041 Uiso 1 1 calc R
H11B H 1.6513 0.2089 0.1801 0.041 Uiso 1 1 calc R
H11C H 1.6606 0.3283 0.1429 0.041 Uiso 1 1 calc R
C12 C 1.0415(2) 0.3011(2) 0.0379(2) 0.0239(5) Uani 1 1 d .
H12A H 1.0431 0.2964 -0.0376 0.036 Uiso 1 1 calc R
H12B H 0.9993 0.3639 0.0720 0.036 Uiso 1 1 calc R
H12C H 0.9819 0.2183 0.0408 0.036 Uiso 1 1 calc R
C13 C 1.1637(2) 0.1344(2) 0.25765(17) 0.0168(4) Uani 1 1 d .
C14 C 1.1537(2) 0.1705(2) 0.43166(18) 0.0181(4) Uani 1 1 d .
C15 C 1.1430(2) 0.2171(2) 0.53940(19) 0.0225(5) Uani 1 1 d .
H15 H 1.1217 0.2918 0.5668 0.027 Uiso 1 1 calc R
C16 C 1.1652(3) 0.1484(3) 0.6043(2) 0.0259(5) Uani 1 1 d .
H16 H 1.1592 0.1774 0.6784 0.031 Uiso 1 1 calc R
C17 C 1.1960(3) 0.0380(3) 0.5651(2) 0.0275(5) Uani 1 1 d .
H17 H 1.2103 -0.0058 0.6130 0.033 Uiso 1 1 calc R
C18 C 1.2061(3) -0.0089(2) 0.4580(2) 0.0244(5) Uani 1 1 d .
H18 H 1.2255 -0.0845 0.4305 0.029 Uiso 1 1 calc R
C19 C 1.1860(2) 0.0613(2) 0.39306(18) 0.0192(4) Uani 1 1 d .
C20 C 1.0855(2) 0.3177(2) 0.34214(18) 0.0191(4) Uani 1 1 d .
H20 H 1.0685 0.3154 0.2655 0.023 Uiso 1 1 calc R
C21 C 1.2035(3) 0.4436(2) 0.4056(2) 0.0279(5) Uani 1 1 d .
H21A H 1.2221 0.4494 0.4815 0.042 Uiso 1 1 calc R
H21B H 1.1710 0.5122 0.3999 0.042 Uiso 1 1 calc R
H21C H 1.2937 0.4506 0.3765 0.042 Uiso 1 1 calc R
C22 C 0.9398(3) 0.3002(2) 0.3807(2) 0.0245(5) Uani 1 1 d .
H22A H 0.8695 0.2155 0.3401 0.037 Uiso 1 1 calc R
H22B H 0.9018 0.3637 0.3691 0.037 Uiso 1 1 calc R
H22C H 0.9545 0.3102 0.4577 0.037 Uiso 1 1 calc R
C23 C 1.2351(3) -0.0589(2) 0.2177(2) 0.0277(5) Uani 1 1 d .
H23A H 1.2200 -0.0618 0.1424 0.042 Uiso 1 1 calc R
H23B H 1.1745 -0.1399 0.2235 0.042 Uiso 1 1 calc R
H23C H 1.3386 -0.0428 0.2425 0.042 Uiso 1 1 calc R
C24 C 1.5581(3) 0.1722(3) 0.5105(2) 0.0296(5) Uani 1 1 d .
C25 C 1.5671(3) 0.2273(3) 0.6257(2) 0.0363(6) Uani 1 1 d .
H25A H 1.5169 0.2883 0.6382 0.054 Uiso 1 1 calc R
H25B H 1.6702 0.2704 0.6612 0.054 Uiso 1 1 calc R
H25C H 1.5202 0.1604 0.6554 0.054 Uiso 1 1 calc R

loop_
_atom_site_aniso_label
_atom_site_aniso_U_11
_atom_site_aniso_U_22
_atom_site_aniso_U_33
_atom_site_aniso_U_23
_atom_site_aniso_U_13
_atom_site_aniso_U_12
I1 0.01865(8) 0.02721(8) 0.02566(8) 0.01075(6) 0.00543(6) 0.00840(6)
I2 0.02243(8) 0.02008(8) 0.02011(8) 0.00475(6) 0.00554(6) 0.00172(6)
N1 0.0143(8) 0.0200(9) 0.0175(9) 0.0079(7) 0.0022(7) 0.0044(7)
N2 0.0156(9) 0.0196(9) 0.0144(8) 0.0064(7) 0.0022(7) 0.0060(7)
N3 0.0146(8) 0.0196(9) 0.0157(8) 0.0075(7) 0.0017(7) 0.0050(7)
N4 0.0180(9) 0.0169(9) 0.0206(9) 0.0071(7) 0.0025(7) 0.0044(7)
N5 0.0357(13) 0.0483(15) 0.0413(15) 0.0208(12) 0.0099(11) 0.0152(12)
C1 0.0201(10) 0.0186(10) 0.0143(10) 0.0050(8) 0.0017(8) 0.0029(8)
C2 0.0165(10) 0.0206(10) 0.0131(9) 0.0048(8) 0.0019(8) 0.0058(8)
C3 0.0191(10) 0.0198(10) 0.0156(10) 0.0062(8) 0.0048(8) 0.0071(8)
C4 0.0193(11) 0.0241(11) 0.0217(11) 0.0077(9) 0.0047(9) 0.0057(9)
C5 0.0257(12) 0.0220(11) 0.0220(11) 0.0081(9) 0.0079(9) 0.0031(9)
C6 0.0339(13) 0.0226(11) 0.0227(11) 0.0118(9) 0.0085(10) 0.0099(10)
C7 0.0259(11) 0.0254(11) 0.0183(11) 0.0094(9) 0.0046(9) 0.0116(9)
C8 0.0174(10) 0.0203(10) 0.0151(10) 0.0060(8) 0.0047(8) 0.0054(8)
C9 0.0168(10) 0.0241(11) 0.0252(11) 0.0128(9) 0.0002(9) 0.0063(9)
C10 0.0288(13) 0.0363(14) 0.0243(12) 0.0091(11) -0.0043(10) 0.0120(11)
C11 0.0246(12) 0.0312(13) 0.0315(13) 0.0119(11) 0.0049(10) 0.0155(10)
C12 0.0165(11) 0.0278(12) 0.0248(12) 0.0094(10) -0.0037(9) 0.0057(9)
C13 0.0133(9) 0.0177(10) 0.0167(10) 0.0058(8) 0.0008(8) 0.0022(8)
C14 0.0134(9) 0.0225(10) 0.0186(10) 0.0103(9) 0.0028(8) 0.0037(8)
C15 0.0175(10) 0.0298(12) 0.0198(11) 0.0093(9) 0.0035(8) 0.0071(9)
C16 0.0173(11) 0.0386(14) 0.0201(11) 0.0141(10) 0.0024(9) 0.0039(10)
C17 0.0193(11) 0.0372(14) 0.0283(13) 0.0214(11) 0.0003(9) 0.0047(10)
C18 0.0186(11) 0.0260(12) 0.0309(13) 0.0166(10) 0.0019(9) 0.0053(9)
C19 0.0149(10) 0.0211(10) 0.0211(11) 0.0096(9) 0.0015(8) 0.0038(8)
C20 0.0197(10) 0.0210(10) 0.0186(10) 0.0075(8) 0.0020(8) 0.0094(9)
C21 0.0244(12) 0.0204(11) 0.0353(14) 0.0069(10) -0.0008(10) 0.0069(10)
C22 0.0216(11) 0.0287(12) 0.0253(12) 0.0082(10) 0.0054(9) 0.0121(10)
C23 0.0368(14) 0.0216(11) 0.0256(12) 0.0055(10) 0.0045(10) 0.0138(10)
C24 0.0210(12) 0.0323(13) 0.0410(16) 0.0191(12) 0.0066(10) 0.0102(10)
C25 0.0251(13) 0.0410(15) 0.0384(15) 0.0088(12) 0.0028(11) 0.0105(12)

loop_
_atom_type_symbol
_atom_type_description
_atom_type_scat_dispersion_real
_atom_type_scat_dispersion_imag
_atom_type_scat_source
C C 0.0033 0.0016 'International Tables Vol C Tables 4.2.6.8 and 6.1.1.4'
H H 0.0000 0.0000 'International Tables Vol C Tables 4.2.6.8 and 6.1.1.4'
I I -0.4742 1.8119 'International Tables Vol C Tables 4.2.6.8 and 6.1.1.4'
N N 0.0061 0.0033 'International Tables Vol C Tables 4.2.6.8 and 6.1.1.4'

loop_
_geom_angle_atom_site_label_1
_geom_angle_atom_site_label_2
_geom_angle_atom_site_label_3
_geom_angle
C2 N1 C3 108.24(18)
C2 N1 C9 125.47(19)
C3 N1 C9 126.19(18)
C2 N2 C8 108.41(18)
C2 N2 C12 127.65(19)
C8 N2 C12 123.78(19)
C13 N3 C14 108.31(18)
C13 N3 C20 125.52(18)
C14 N3 C20 125.98(18)
C13 N4 C19 108.45(19)
C13 N4 C23 128.2(2)
C19 N4 C23 123.28(19)
C2 C1 C13 115.89(18)
N1 C2 C1 126.0(2)
N2 C2 N1 109.88(19)
N2 C2 C1 124.14(19)
C4 C3 N1 132.3(2)
C8 C3 N1 106.48(19)
C8 C3 C4 121.2(2)
C5 C4 C3 116.3(2)
C4 C5 C6 122.3(2)
C7 C6 C5 121.6(2)
C6 C7 C8 115.9(2)
N2 C8 C3 106.98(19)
N2 C8 C7 130.3(2)
C3 C8 C7 122.7(2)
N1 C9 C10 110.29(19)
N1 C9 C11 110.57(19)
C11 C9 C10 113.4(2)
N3 C13 C1 126.2(2)
N4 C13 N3 109.84(19)
N4 C13 C1 123.9(2)
C15 C14 N3 132.6(2)
C15 C14 C19 121.1(2)
C19 C14 N3 106.27(19)
C16 C15 C14 116.3(2)
C15 C16 C17 122.5(2)
C18 C17 C16 121.5(2)
C17 C18 C19 116.0(2)
N4 C19 C14 107.07(19)
N4 C19 C18 130.3(2)
C18 C19 C14 122.6(2)
N3 C20 C21 110.33(18)
N3 C20 C22 111.30(18)
C21 C20 C22 112.9(2)
N5 C24 C25 178.9(3)

loop_
_geom_bond_atom_site_label_1
_geom_bond_atom_site_label_2
_geom_bond_distance
N1 C2 1.344(3)
N1 C3 1.395(3)
N1 C9 1.490(3)
N2 C2 1.337(3)
N2 C8 1.390(3)
N2 C12 1.467(3)
N3 C13 1.341(3)
N3 C14 1.401(3)
N3 C20 1.492(3)
N4 C13 1.340(3)
N4 C19 1.389(3)
N4 C23 1.469(3)
N5 C24 1.146(4)
C1 C2 1.489(3)
C1 C13 1.493(3)
C3 C4 1.395(3)
C3 C8 1.393(3)
C4 C5 1.381(3)
C5 C6 1.406(4)
C6 C7 1.382(3)
C7 C8 1.395(3)
C9 C10 1.518(3)
C9 C11 1.515(3)
C14 C15 1.393(3)
C14 C19 1.393(3)
C15 C16 1.383(3)
C16 C17 1.398(4)
C17 C18 1.384(4)
C18 C19 1.393(3)
C20 C21 1.514(3)
C20 C22 1.524(3)
C24 C25 1.453(4)
